data_4316768
loop_
_publ_author_name
'Jinzhu Chen'
'David J. Szalda'
'Etsuko Fujita'
'Carol Creutz'

_publ_section_title
;
 Iron(II) and Ruthenium(II) Complexes Containing P, N, and H Ligands:
 Structure, Spectroscopy, Electrochemistry, and Reactivity
;
_journal_name_full 'Inorganic Chemistry'
_journal_page_first 9380
_journal_page_last 9391
_journal_paper_doi 10.1021/ic101077t
_journal_volume 49
_journal_year 2010
_chemical_formula_sum 'C29 H54 F3 Fe N2 O12 P3 S'
_chemical_formula_weight 860.56
_chemical_name_systematic
; 
 ? 
;
_space_group_IT_number 2
_symmetry_cell_setting triclinic
_symmetry_space_group_name_Hall '-P 1'
_symmetry_space_group_name_H-M 'P -1'
_atom_sites_solution_hydrogens difmap
_atom_sites_solution_primary patterson
_atom_sites_solution_secondary difmap
_audit_creation_method SHELXL-97
_cell_angle_alpha 97.1370(10)
_cell_angle_beta 102.1190(10)
_cell_angle_gamma 97.8140(10)
_cell_formula_units_Z 2
_cell_length_a 10.8432(3)
_cell_length_b 13.7150(4)
_cell_length_c 14.8964(4)
_cell_measurement_reflns_used 7791
_cell_measurement_temperature 296(2)
_cell_measurement_theta_max 26.53
_cell_measurement_theta_min 2.66
_cell_volume 2118.97(10)
_computing_cell_refinement 'Bruker SAINT'
_computing_data_collection 'Bruker APEX2'
_computing_data_reduction 'Bruker SAINT'
_computing_molecular_graphics 'Bruker SHELXTL'
_computing_publication_material 'Bruker SHELXTL'
_computing_structure_refinement 'SHELXL-97 (Sheldrick, 1997)'
_computing_structure_solution 'SHELXS-97 (Sheldrick, 1990)'
_diffrn_ambient_temperature 296(2)
_diffrn_measured_fraction_theta_full 0.989
_diffrn_measured_fraction_theta_max 0.989
_diffrn_measurement_device_type 'Bruker APEX-II CCD'
_diffrn_measurement_method '\f and \w scans'
_diffrn_radiation_monochromator graphite
_diffrn_radiation_source 'fine-focus sealed tube'
_diffrn_radiation_type MoK\a
_diffrn_radiation_wavelength 0.71073
_diffrn_reflns_av_R_equivalents 0.0262
_diffrn_reflns_av_sigmaI/netI 0.0356
_diffrn_reflns_limit_h_max 14
_diffrn_reflns_limit_h_min -14
_diffrn_reflns_limit_k_max 18
_diffrn_reflns_limit_k_min -17
_diffrn_reflns_limit_l_max 19
_diffrn_reflns_limit_l_min -18
_diffrn_reflns_number 25710
_diffrn_reflns_theta_full 27.84
_diffrn_reflns_theta_max 27.84
_diffrn_reflns_theta_min 1.91
_diffrn_standards_number 0
_exptl_absorpt_coefficient_mu 0.585
_exptl_absorpt_correction_T_max 0.7456
_exptl_absorpt_correction_T_min 0.6736
_exptl_absorpt_correction_type multi-scan
_exptl_absorpt_process_details
; 
      SADABS Version 2007/2 (Sheldrick, Bruker AXS Inc.) 
;
_exptl_crystal_colour red
_exptl_crystal_density_diffrn 1.349
_exptl_crystal_density_meas 0
_exptl_crystal_density_method 'not measured'
_exptl_crystal_description plate
_exptl_crystal_F_000 904
_exptl_crystal_size_max .3
_exptl_crystal_size_mid .2
_exptl_crystal_size_min .1
_refine_diff_density_max 1.008
_refine_diff_density_min -0.805
_refine_diff_density_rms 0.066
_refine_ls_extinction_method none
_refine_ls_goodness_of_fit_ref 1.022
_refine_ls_hydrogen_treatment refU
_refine_ls_matrix_type full
_refine_ls_number_parameters 483
_refine_ls_number_reflns 9963
_refine_ls_number_restraints 0
_refine_ls_restrained_S_all 1.022
_refine_ls_R_factor_all 0.0959
_refine_ls_R_factor_gt 0.0604
_refine_ls_shift/su_max 0.002
_refine_ls_shift/su_mean 0.000
_refine_ls_structure_factor_coef Fsqd
_refine_ls_weighting_details 'calc w=1/[\s^2^(Fo^2^)+(0.0978P)^2^+1.2702P] where P=(Fo^2^+2Fc^2^)/3'
_refine_ls_weighting_scheme calc
_refine_ls_wR_factor_gt 0.1631
_refine_ls_wR_factor_ref 0.1929
_reflns_number_gt 6436
_reflns_number_total 9963
_reflns_threshold_expression >2sigma(I)
_cod_data_source_file ic101077t_si_004_3.cif
_cod_data_source_block (1)
_cod_depositor_comments
;
The following automatic conversions were performed:

'_symmetry_cell_setting' value 'Triclinic' changed to 'triclinic'
according to the built-in table from CIF Core dictionary named
'cif_core.dic' version 2.4.1 from
2010-06-29.

'_refine_ls_hydrogen_treatment' value 'refu' changed to
'refU' according to the built-in table from CIF Core dictionary named
'cif_core.dic' version 2.4.1 from
2010-06-29.

'_geom_angle_publ_flag' value 'Y' changed to 'y'
according to the built-in table from CIF Core dictionary named
'cif_core.dic' version 2.4.1 from 2010-06-29 (15
times).

'_geom_bond_publ_flag' value 'Y' changed to 'y' according to
the built-in table from CIF Core dictionary named 'cif_core.dic'
version 2.4.1 from 2010-06-29 (6 times).

Automatic conversion script
Id: cif_fix_values 1646 2011-03-28 12:23:43Z adriana 
;
_cod_database_code 4316768

loop_
_symmetry_equiv_pos_as_xyz
'x, y, z'
'-x, -y, -z'

loop_
_atom_site_label
_atom_site_type_symbol
_atom_site_fract_x
_atom_site_fract_y
_atom_site_fract_z
_atom_site_U_iso_or_equiv
_atom_site_adp_type
_atom_site_occupancy
_atom_site_symmetry_multiplicity
_atom_site_calc_flag
_atom_site_refinement_flags
_atom_site_disorder_assembly
_atom_site_disorder_group
Fe1 Fe 0.45177(4) 0.70891(3) 0.19190(3) 0.04693(15) Uani 1 1 d . . .
H1 H 0.544(4) 0.638(3) 0.192(3) 0.081(4) Uiso 1 1 d . . .
P2 P 0.50276(9) 0.73235(7) 0.34124(6) 0.0582(2) Uani 1 1 d . . .
O211 O 0.3820(3) 0.7217(3) 0.38757(19) 0.0861(9) Uani 1 1 d . . .
C211 C 0.3722(7) 0.6934(6) 0.4729(4) 0.135(2) Uani 1 1 d . . .
H21A H 0.4443 0.7301 0.5206 0.287(10) Uiso 1 1 calc R . .
H21B H 0.3776 0.6231 0.4700 0.287(10) Uiso 1 1 calc R . .
C212 C 0.2569(8) 0.7101(6) 0.4989(5) 0.146(3) Uani 1 1 d . . .
H21C H 0.2274 0.7654 0.4722 0.287(10) Uiso 1 1 calc R . .
H21D H 0.2725 0.7247 0.5654 0.287(10) Uiso 1 1 calc R . .
H21E H 0.1930 0.6515 0.4766 0.287(10) Uiso 1 1 calc R . .
O221 O 0.5756(3) 0.8409(2) 0.39021(19) 0.0845(8) Uani 1 1 d . . .
C221 C 0.6476(8) 0.8673(5) 0.4835(4) 0.150(3) Uani 1 1 d . . .
H22A H 0.5945 0.8458 0.5247 0.287(10) Uiso 1 1 calc R . .
H22B H 0.7199 0.8321 0.4915 0.287(10) Uiso 1 1 calc R . .
C222 C 0.6932(9) 0.9707(6) 0.5096(6) 0.178(4) Uani 1 1 d . . .
H22C H 0.6639 1.0046 0.4586 0.287(10) Uiso 1 1 calc R . .
H22D H 0.7850 0.9823 0.5259 0.287(10) Uiso 1 1 calc R . .
H22E H 0.6616 0.9955 0.5621 0.287(10) Uiso 1 1 calc R . .
O231 O 0.5831(3) 0.6603(2) 0.3969(2) 0.0883(9) Uani 1 1 d . . .
C231 C 0.6860(5) 0.6199(5) 0.3700(4) 0.115(2) Uani 1 1 d . . .
H23A H 0.7523 0.6740 0.3675 0.287(10) Uiso 1 1 calc R . .
H23B H 0.6558 0.5814 0.3081 0.287(10) Uiso 1 1 calc R . .
C232 C 0.7392(7) 0.5573(6) 0.4329(5) 0.141(3) Uani 1 1 d . . .
H23C H 0.7545 0.5910 0.4957 0.287(10) Uiso 1 1 calc R . .
H23D H 0.8185 0.5428 0.4200 0.287(10) Uiso 1 1 calc R . .
H23E H 0.6804 0.4963 0.4252 0.287(10) Uiso 1 1 calc R . .
P3 P 0.33308(9) 0.56708(7) 0.19348(7) 0.0585(2) Uani 1 1 d . . .
O311 O 0.4049(3) 0.4939(2) 0.2508(2) 0.0921(10) Uani 1 1 d . . .
C311 C 0.3508(7) 0.4127(4) 0.2915(5) 0.134(2) Uani 1 1 d . . .
H31A H 0.3459 0.4374 0.3544 0.287(10) Uiso 1 1 calc R . .
H31B H 0.2646 0.3861 0.2556 0.287(10) Uiso 1 1 calc R . .
C312 C 0.4260(7) 0.3357(5) 0.2934(6) 0.153(3) Uani 1 1 d . . .
H31C H 0.4094 0.2974 0.2323 0.287(10) Uiso 1 1 calc R . .
H31D H 0.4045 0.2931 0.3362 0.287(10) Uiso 1 1 calc R . .
H31E H 0.5150 0.3645 0.3128 0.287(10) Uiso 1 1 calc R . .
O321 O 0.2861(4) 0.5037(2) 0.0944(2) 0.1100(13) Uani 1 1 d . . .
C321 C 0.1993(9) 0.4120(6) 0.0700(6) 0.175(4) Uani 1 1 d . . .
H32A H 0.2460 0.3596 0.0885 0.287(10) Uiso 1 1 calc R . .
H32B H 0.1351 0.4155 0.1063 0.287(10) Uiso 1 1 calc R . .
C322 C 0.1413(9) 0.3863(6) -0.0157(7) 0.196(4) Uani 1 1 d . . .
H32C H 0.0676 0.4184 -0.0284 0.287(10) Uiso 1 1 calc R . .
H32D H 0.1148 0.3153 -0.0287 0.287(10) Uiso 1 1 calc R . .
H32E H 0.1981 0.4058 -0.0542 0.287(10) Uiso 1 1 calc R . .
O331 O 0.2127(4) 0.5569(3) 0.2385(4) 0.1441(19) Uani 1 1 d . . .
C331 C 0.1163(5) 0.6129(5) 0.2284(5) 0.1069(17) Uani 1 1 d . . .
H33A H 0.0917 0.6235 0.1643 0.287(10) Uiso 1 1 calc R . .
H33B H 0.1450 0.6774 0.2677 0.287(10) Uiso 1 1 calc R . .
C332 C 0.0039(6) 0.5572(6) 0.2560(6) 0.148(3) Uani 1 1 d . . .
H33C H -0.0249 0.4941 0.2160 0.287(10) Uiso 1 1 calc R . .
H33D H -0.0643 0.5956 0.2504 0.287(10) Uiso 1 1 calc R . .
H33E H 0.0293 0.5464 0.3192 0.287(10) Uiso 1 1 calc R . .
P4 P 0.61440(10) 0.81792(8) 0.18640(7) 0.0670(3) Uani 1 1 d . . .
O411 O 0.7444(3) 0.8095(3) 0.2576(2) 0.1027(11) Uani 1 1 d . . .
C411 C 0.8667(5) 0.8550(7) 0.2639(6) 0.152(3) Uani 1 1 d . . .
H41A H 0.8663 0.9247 0.2586 0.287(10) Uiso 1 1 calc R . .
H41B H 0.8971 0.8249 0.2121 0.287(10) Uiso 1 1 calc R . .
C412 C 0.9534(5) 0.8484(6) 0.3483(5) 0.140(3) Uani 1 1 d . . .
H41C H 0.9391 0.8938 0.3982 0.287(10) Uiso 1 1 calc R . .
H41D H 1.0397 0.8655 0.3420 0.287(10) Uiso 1 1 calc R . .
H41E H 0.9399 0.7817 0.3618 0.287(10) Uiso 1 1 calc R . .
O421 O 0.6528(3) 0.8053(3) 0.0893(2) 0.1080(12) Uani 1 1 d . . .
C42A C 0.7358(15) 0.8768(11) 0.0547(8) 0.144(6) Uani 0.50 1 d P . .
C42B C 0.6204(19) 0.8472(14) 0.0116(11) 0.162(7) Uani 0.50 1 d P . .
C422 C 0.7268(12) 0.8782(8) -0.0272(7) 0.213(5) Uani 1 1 d . . .
O431 O 0.6056(7) 0.9316(3) 0.2021(4) 0.161(2) Uani 1 1 d . . .
C43A C 0.6390(19) 1.0227(12) 0.2436(15) 0.153(6) Uani 0.50 1 d P . .
C43B C 0.5504(16) 0.9908(13) 0.1969(19) 0.175(9) Uani 0.50 1 d P . .
C432 C 0.5670(12) 1.0948(7) 0.2373(10) 0.235(6) Uani 1 1 d . . .
N11 N 0.3155(3) 0.79528(19) 0.16937(19) 0.0510(6) Uani 1 1 d . . .
C12 C 0.2542(3) 0.7893(2) 0.0794(2) 0.0522(7) Uani 1 1 d . . .
C13 C 0.1576(4) 0.8444(3) 0.0521(3) 0.0668(9) Uani 1 1 d . . .
H13 H 0.1154 0.8374 -0.0100 0.081(4) Uiso 1 1 calc R . .
C14 C 0.1256(4) 0.9090(3) 0.1181(3) 0.0737(11) Uani 1 1 d . . .
H14 H 0.0613 0.9463 0.1014 0.081(4) Uiso 1 1 calc R . .
C15 C 0.1898(4) 0.9177(3) 0.2088(3) 0.0738(11) Uani 1 1 d . . .
H15 H 0.1711 0.9623 0.2544 0.081(4) Uiso 1 1 calc R . .
C16 C 0.2825(4) 0.8598(3) 0.2324(3) 0.0666(9) Uani 1 1 d . . .
H6 H 0.3241 0.8657 0.2946 0.081(4) Uiso 1 1 calc R . .
N21 N 0.4008(2) 0.68257(18) 0.05393(18) 0.0469(6) Uani 1 1 d . . .
C22 C 0.3009(3) 0.7235(2) 0.0137(2) 0.0529(7) Uani 1 1 d . . .
C23 C 0.2506(4) 0.7042(3) -0.0815(3) 0.0717(10) Uani 1 1 d . . .
H23 H 0.1811 0.7324 -0.1079 0.081(4) Uiso 1 1 calc R . .
C24 C 0.3048(5) 0.6431(4) -0.1362(3) 0.0820(12) Uani 1 1 d . . .
H24 H 0.2720 0.6290 -0.2002 0.081(4) Uiso 1 1 calc R . .
C25 C 0.4076(4) 0.6029(3) -0.0961(3) 0.0735(10) Uani 1 1 d . . .
H25 H 0.4461 0.5620 -0.1324 0.081(4) Uiso 1 1 calc R . .
C26 C 0.4528(3) 0.6238(3) -0.0016(2) 0.0582(8) Uani 1 1 d . . .
H26 H 0.5226 0.5962 0.0253 0.081(4) Uiso 1 1 calc R . .
S1 S 0.04507(11) 0.17237(9) 0.23633(9) 0.0823(3) Uani 1 1 d . . .
O1 O 0.0492(4) 0.2544(3) 0.1874(3) 0.1267(14) Uani 1 1 d . . .
O2 O 0.1653(4) 0.1514(4) 0.2812(4) 0.1468(18) Uani 1 1 d . . .
O3 O -0.0467(4) 0.0907(3) 0.1854(3) 0.1332(15) Uani 1 1 d . . .
C1 C -0.0225(8) 0.2158(6) 0.3310(5) 0.127(2) Uani 1 1 d . . .
F1 F -0.1336(5) 0.2419(5) 0.3015(3) 0.194(2) Uani 1 1 d . . .
F2 F -0.0413(7) 0.1484(6) 0.3820(4) 0.231(3) Uani 1 1 d . . .
F3 F 0.0527(7) 0.2901(5) 0.3858(4) 0.260(4) Uani 1 1 d . . .

loop_
_atom_site_aniso_label
_atom_site_aniso_U_11
_atom_site_aniso_U_22
_atom_site_aniso_U_33
_atom_site_aniso_U_23
_atom_site_aniso_U_13
_atom_site_aniso_U_12
Fe1 0.0499(3) 0.0415(2) 0.0490(3) 0.00795(18) 0.01277(19) 0.00368(18)
P2 0.0646(5) 0.0577(5) 0.0506(5) 0.0094(4) 0.0108(4) 0.0071(4)
O211 0.089(2) 0.115(2) 0.0624(16) 0.0292(16) 0.0286(15) 0.0131(18)
C211 0.144(5) 0.205(7) 0.086(4) 0.062(4) 0.059(4) 0.048(5)
C212 0.177(7) 0.186(7) 0.111(5) 0.045(5) 0.091(5) 0.052(6)
O221 0.109(2) 0.0703(18) 0.0585(16) -0.0028(13) 0.0054(15) -0.0047(16)
C221 0.193(7) 0.118(5) 0.088(4) -0.015(4) -0.035(4) -0.018(5)
C222 0.188(8) 0.149(7) 0.134(6) -0.061(5) -0.033(6) -0.001(6)
O231 0.110(2) 0.092(2) 0.0653(17) 0.0205(15) 0.0067(16) 0.0383(18)
C231 0.097(4) 0.141(5) 0.133(5) 0.075(4) 0.034(3) 0.053(4)
C232 0.141(6) 0.140(6) 0.151(6) 0.056(5) 0.010(5) 0.065(5)
P3 0.0607(5) 0.0468(5) 0.0692(6) 0.0113(4) 0.0219(4) 0.0002(4)
O311 0.108(2) 0.0651(17) 0.098(2) 0.0390(16) 0.0100(18) -0.0080(16)
C311 0.184(7) 0.077(3) 0.175(6) 0.068(4) 0.090(5) 0.019(4)
C312 0.144(6) 0.109(5) 0.202(8) 0.092(5) 0.005(5) -0.005(4)
O321 0.151(3) 0.081(2) 0.0673(18) 0.0078(15) 0.0094(19) -0.058(2)
C321 0.194(8) 0.127(6) 0.146(6) -0.024(5) 0.003(6) -0.077(6)
C322 0.178(8) 0.139(7) 0.193(9) -0.041(6) -0.059(7) -0.022(6)
O331 0.109(3) 0.077(2) 0.275(6) 0.021(3) 0.120(3) 0.002(2)
C331 0.065(3) 0.116(4) 0.149(5) 0.031(4) 0.041(3) 0.013(3)
C332 0.085(4) 0.167(7) 0.202(8) 0.030(6) 0.071(5) -0.004(4)
P4 0.0651(6) 0.0641(6) 0.0647(6) 0.0137(5) 0.0122(5) -0.0130(5)
O411 0.0629(17) 0.138(3) 0.094(2) 0.032(2) 0.0038(16) -0.0206(18)
C411 0.069(3) 0.216(8) 0.173(7) 0.097(6) 0.011(4) -0.003(4)
C412 0.069(3) 0.205(8) 0.134(5) 0.043(5) 0.005(3) -0.004(4)
O421 0.104(2) 0.133(3) 0.0719(19) 0.0139(19) 0.0306(18) -0.045(2)
C42A 0.156(11) 0.169(12) 0.075(7) 0.009(7) 0.045(7) -0.101(10)
C42B 0.179(16) 0.185(16) 0.116(11) 0.073(11) 0.023(11) -0.017(13)
C422 0.301(13) 0.195(9) 0.164(8) 0.072(7) 0.117(8) -0.032(9)
O431 0.226(6) 0.059(2) 0.194(5) 0.036(3) 0.049(4) -0.003(3)
C43A 0.137(13) 0.087(10) 0.221(19) -0.012(10) 0.030(13) 0.019(9)
C43B 0.098(10) 0.079(10) 0.33(3) 0.008(13) 0.026(14) 0.017(8)
C432 0.231(11) 0.100(6) 0.333(16) 0.012(8) -0.024(11) 0.046(7)
N11 0.0544(15) 0.0427(14) 0.0561(16) 0.0047(11) 0.0168(12) 0.0058(11)
C12 0.0501(17) 0.0485(17) 0.0587(19) 0.0114(14) 0.0145(15) 0.0052(13)
C13 0.062(2) 0.071(2) 0.071(2) 0.0185(19) 0.0155(18) 0.0186(18)
C14 0.068(2) 0.072(2) 0.094(3) 0.023(2) 0.029(2) 0.030(2)
C15 0.085(3) 0.064(2) 0.084(3) 0.009(2) 0.038(2) 0.028(2)
C16 0.082(2) 0.059(2) 0.063(2) 0.0071(17) 0.0242(19) 0.0177(19)
N21 0.0505(14) 0.0387(13) 0.0522(14) 0.0064(11) 0.0154(11) 0.0053(11)
C22 0.0536(17) 0.0501(18) 0.0537(18) 0.0067(14) 0.0129(14) 0.0046(14)
C23 0.073(2) 0.082(3) 0.058(2) 0.0088(19) 0.0072(18) 0.020(2)
C24 0.100(3) 0.091(3) 0.051(2) 0.002(2) 0.013(2) 0.019(3)
C25 0.089(3) 0.070(2) 0.067(2) 0.0015(19) 0.029(2) 0.020(2)
C26 0.063(2) 0.0540(19) 0.060(2) 0.0079(15) 0.0193(16) 0.0126(16)
S1 0.0758(7) 0.0684(7) 0.0999(8) 0.0119(6) 0.0156(6) 0.0105(5)
O1 0.108(3) 0.126(3) 0.159(4) 0.071(3) 0.035(3) 0.013(2)
O2 0.107(3) 0.147(4) 0.182(5) 0.025(3) 0.001(3) 0.059(3)
O3 0.139(3) 0.101(3) 0.135(3) -0.020(2) 0.029(3) -0.026(2)
C1 0.143(6) 0.139(6) 0.089(4) 0.006(4) 0.008(4) 0.026(5)
F1 0.161(4) 0.308(7) 0.152(4) 0.038(4) 0.067(3) 0.118(5)
F2 0.305(8) 0.291(8) 0.131(4) 0.095(5) 0.089(4) 0.047(6)
F3 0.265(7) 0.250(7) 0.190(5) -0.129(5) 0.001(5) 0.014(6)

loop_
_atom_type_symbol
_atom_type_description
_atom_type_scat_dispersion_real
_atom_type_scat_dispersion_imag
_atom_type_scat_source
C C 0.0033 0.0016 'International Tables Vol C Tables 4.2.6.8 and 6.1.1.4'
H H 0.0000 0.0000 'International Tables Vol C Tables 4.2.6.8 and 6.1.1.4'
N N 0.0061 0.0033 'International Tables Vol C Tables 4.2.6.8 and 6.1.1.4'
O O 0.0106 0.0060 'International Tables Vol C Tables 4.2.6.8 and 6.1.1.4'
F F 0.0171 0.0103 'International Tables Vol C Tables 4.2.6.8 and 6.1.1.4'
S S 0.1246 0.1234 'International Tables Vol C Tables 4.2.6.8 and 6.1.1.4'
P P 0.1023 0.0942 'International Tables Vol C Tables 4.2.6.8 and 6.1.1.4'
Fe Fe 0.3463 0.8444 'International Tables Vol C Tables 4.2.6.8 and 6.1.1.4'

loop_
_geom_angle_atom_site_label_1
_geom_angle_atom_site_label_2
_geom_angle_atom_site_label_3
_geom_angle
_geom_angle_site_symmetry_1
_geom_angle_site_symmetry_3
_geom_angle_publ_flag
N21 Fe1 N11 79.84(10) . . y
N21 Fe1 P2 177.92(8) . . y
N11 Fe1 P2 100.54(8) . . y
N21 Fe1 P4 90.24(8) . . y
N11 Fe1 P4 98.10(8) . . y
P2 Fe1 P4 91.72(4) . . y
N21 Fe1 P3 88.57(7) . . y
N11 Fe1 P3 99.95(8) . . y
P2 Fe1 P3 89.35(4) . . y
P4 Fe1 P3 161.41(5) . . y
N21 Fe1 H1 90.8(15) . . y
N11 Fe1 H1 170.4(15) . . y
P2 Fe1 H1 88.8(15) . . y
P4 Fe1 H1 83.8(16) . . y
P3 Fe1 H1 77.7(16) . . y
O221 P2 O231 103.24(18) . . ?
O221 P2 O211 101.19(18) . . ?
O231 P2 O211 98.55(17) . . ?
O221 P2 Fe1 115.93(12) . . ?
O231 P2 Fe1 121.24(12) . . ?
O211 P2 Fe1 113.58(12) . . ?
C211 O211 P2 129.5(4) . . ?
O211 C211 C212 113.7(5) . . ?
O211 C211 H21A 108.8 . . ?
C212 C211 H21A 108.8 . . ?
O211 C211 H21B 108.8 . . ?
C212 C211 H21B 108.8 . . ?
H21A C211 H21B 107.7 . . ?
C211 C212 H21C 109.5 . . ?
C211 C212 H21D 109.5 . . ?
H21C C212 H21D 109.5 . . ?
C211 C212 H21E 109.5 . . ?
H21C C212 H21E 109.5 . . ?
H21D C212 H21E 109.5 . . ?
C221 O221 P2 126.1(4) . . ?
C222 C221 O221 113.3(6) . . ?
C222 C221 H22A 108.9 . . ?
O221 C221 H22A 108.9 . . ?
C222 C221 H22B 108.9 . . ?
O221 C221 H22B 108.9 . . ?
H22A C221 H22B 107.7 . . ?
C221 C222 H22C 109.5 . . ?
C221 C222 H22D 109.5 . . ?
H22C C222 H22D 109.5 . . ?
C221 C222 H22E 109.5 . . ?
H22C C222 H22E 109.5 . . ?
H22D C222 H22E 109.5 . . ?
C231 O231 P2 124.6(3) . . ?
O231 C231 C232 112.2(5) . . ?
O231 C231 H23A 109.2 . . ?
C232 C231 H23A 109.2 . . ?
O231 C231 H23B 109.2 . . ?
C232 C231 H23B 109.2 . . ?
H23A C231 H23B 107.9 . . ?
C231 C232 H23C 109.5 . . ?
C231 C232 H23D 109.5 . . ?
H23C C232 H23D 109.5 . . ?
C231 C232 H23E 109.5 . . ?
H23C C232 H23E 109.5 . . ?
H23D C232 H23E 109.5 . . ?
O321 P3 O311 102.2(2) . . ?
O321 P3 O331 105.3(2) . . ?
O311 P3 O331 95.6(2) . . ?
O321 P3 Fe1 111.92(11) . . ?
O311 P3 Fe1 114.60(12) . . ?
O331 P3 Fe1 124.18(15) . . ?
C311 O311 P3 128.4(4) . . ?
C312 C311 O311 111.1(6) . . ?
C312 C311 H31A 109.4 . . ?
O311 C311 H31A 109.4 . . ?
C312 C311 H31B 109.4 . . ?
O311 C311 H31B 109.4 . . ?
H31A C311 H31B 108.0 . . ?
C311 C312 H31C 109.5 . . ?
C311 C312 H31D 109.5 . . ?
H31C C312 H31D 109.5 . . ?
C311 C312 H31E 109.5 . . ?
H31C C312 H31E 109.5 . . ?
H31D C312 H31E 109.5 . . ?
C321 O321 P3 126.2(4) . . ?
C322 C321 O321 117.2(8) . . ?
C322 C321 H32A 108.0 . . ?
O321 C321 H32A 108.0 . . ?
C322 C321 H32B 108.0 . . ?
O321 C321 H32B 108.0 . . ?
H32A C321 H32B 107.2 . . ?
C321 C322 H32C 109.5 . . ?
C321 C322 H32D 109.5 . . ?
H32C C322 H32D 109.5 . . ?
C321 C322 H32E 109.5 . . ?
H32C C322 H32E 109.5 . . ?
H32D C322 H32E 109.5 . . ?
C331 O331 P3 127.1(4) . . ?
O331 C331 C332 108.1(5) . . ?
O331 C331 H33A 110.1 . . ?
C332 C331 H33A 110.1 . . ?
O331 C331 H33B 110.1 . . ?
C332 C331 H33B 110.1 . . ?
H33A C331 H33B 108.4 . . ?
C331 C332 H33C 109.5 . . ?
C331 C332 H33D 109.5 . . ?
H33C C332 H33D 109.5 . . ?
C331 C332 H33E 109.5 . . ?
H33C C332 H33E 109.5 . . ?
H33D C332 H33E 109.5 . . ?
O431 P4 O421 101.7(3) . . ?
O431 P4 O411 104.2(3) . . ?
O421 P4 O411 102.5(2) . . ?
O431 P4 Fe1 119.4(3) . . ?
O421 P4 Fe1 113.27(13) . . ?
O411 P4 Fe1 113.70(13) . . ?
C411 O411 P4 129.6(4) . . ?
O411 C411 C412 113.7(5) . . ?
O411 C411 H41A 108.8 . . ?
C412 C411 H41A 108.8 . . ?
O411 C411 H41B 108.8 . . ?
C412 C411 H41B 108.8 . . ?
H41A C411 H41B 107.7 . . ?
C411 C412 H41C 109.5 . . ?
C411 C412 H41D 109.5 . . ?
H41C C412 H41D 109.5 . . ?
C411 C412 H41E 109.5 . . ?
H41C C412 H41E 109.5 . . ?
H41D C412 H41E 109.5 . . ?
C42B O421 C42A 53.3(9) . . ?
C42B O421 P4 132.8(9) . . ?
C42A O421 P4 127.4(6) . . ?
C422 C42A C42B 70.8(12) . . ?
C422 C42A O421 122.4(10) . . ?
C42B C42A O421 59.4(7) . . ?
C42A C42B O421 67.3(10) . . ?
C42A C42B C422 52.6(10) . . ?
O421 C42B C422 113.6(14) . . ?
C42A C422 C42B 56.6(9) . . ?
C43B O431 C43A 52.5(11) . . ?
C43B O431 P4 150.3(13) . . ?
C43A O431 P4 155.2(11) . . ?
C43B C43A O431 53.2(11) . . ?
C43B C43A C432 73.1(17) . . ?
O431 C43A C432 126.3(18) . . ?
C43A C43B O431 74.3(15) . . ?
C43A C43B C432 62.3(15) . . ?
O431 C43B C432 137(2) . . ?
C43A C432 C43B 44.6(9) . . ?
C16 N11 C12 117.1(3) . . ?
C16 N11 Fe1 127.7(3) . . ?
C12 N11 Fe1 115.1(2) . . ?
N11 C12 C13 122.2(3) . . ?
N11 C12 C22 114.5(3) . . ?
C13 C12 C22 123.3(3) . . ?
C14 C13 C12 119.3(4) . . ?
C14 C13 H13 120.4 . . ?
C12 C13 H13 120.4 . . ?
C15 C14 C13 118.8(4) . . ?
C15 C14 H14 120.6 . . ?
C13 C14 H14 120.6 . . ?
C14 C15 C16 119.6(4) . . ?
C14 C15 H15 120.2 . . ?
C16 C15 H15 120.2 . . ?
N11 C16 C15 122.9(4) . . ?
N11 C16 H6 118.5 . . ?
C15 C16 H6 118.5 . . ?
C26 N21 C22 117.9(3) . . ?
C26 N21 Fe1 125.5(2) . . ?
C22 N21 Fe1 116.5(2) . . ?
N21 C22 C23 121.6(3) . . ?
N21 C22 C12 113.8(3) . . ?
C23 C22 C12 124.5(3) . . ?
C24 C23 C22 119.1(4) . . ?
C24 C23 H23 120.4 . . ?
C22 C23 H23 120.4 . . ?
C25 C24 C23 119.5(4) . . ?
C25 C24 H24 120.2 . . ?
C23 C24 H24 120.2 . . ?
C24 C25 C26 119.0(4) . . ?
C24 C25 H25 120.5 . . ?
C26 C25 H25 120.5 . . ?
N21 C26 C25 122.8(3) . . ?
N21 C26 H26 118.6 . . ?
C25 C26 H26 118.6 . . ?
O3 S1 O1 111.6(3) . . ?
O3 S1 O2 117.0(3) . . ?
O1 S1 O2 115.9(3) . . ?
O3 S1 C1 104.0(3) . . ?
O1 S1 C1 102.5(3) . . ?
O2 S1 C1 103.6(3) . . ?
F3 C1 F2 105.9(7) . . ?
F3 C1 F1 109.0(8) . . ?
F2 C1 F1 106.3(8) . . ?
F3 C1 S1 111.4(6) . . ?
F2 C1 S1 112.3(6) . . ?
F1 C1 S1 111.7(5) . . ?

loop_
_geom_bond_atom_site_label_1
_geom_bond_atom_site_label_2
_geom_bond_distance
_geom_bond_site_symmetry_2
_geom_bond_publ_flag
Fe1 N21 1.986(3) . y
Fe1 N11 2.017(3) . y
Fe1 P2 2.1484(10) . y
Fe1 P4 2.1739(10) . y
Fe1 P3 2.1873(9) . y
Fe1 H1 1.48(4) . y
P2 O221 1.594(3) . ?
P2 O231 1.599(3) . ?
P2 O211 1.602(3) . ?
O211 C211 1.394(5) . ?
C211 C212 1.423(9) . ?
C211 H21A 0.9700 . ?
C211 H21B 0.9700 . ?
C212 H21C 0.9600 . ?
C212 H21D 0.9600 . ?
C212 H21E 0.9600 . ?
O221 C221 1.420(6) . ?
C221 C222 1.413(9) . ?
C221 H22A 0.9700 . ?
C221 H22B 0.9700 . ?
C222 H22C 0.9600 . ?
C222 H22D 0.9600 . ?
C222 H22E 0.9600 . ?
O231 C231 1.419(6) . ?
C231 C232 1.434(7) . ?
C231 H23A 0.9700 . ?
C231 H23B 0.9700 . ?
C232 H23C 0.9600 . ?
C232 H23D 0.9600 . ?
C232 H23E 0.9600 . ?
P3 O321 1.561(3) . ?
P3 O311 1.577(3) . ?
P3 O331 1.585(4) . ?
O311 C311 1.447(5) . ?
C311 C312 1.419(9) . ?
C311 H31A 0.9700 . ?
C311 H31B 0.9700 . ?
C312 H31C 0.9600 . ?
C312 H31D 0.9600 . ?
C312 H31E 0.9600 . ?
O321 C321 1.421(7) . ?
C321 C322 1.280(10) . ?
C321 H32A 0.9700 . ?
C321 H32B 0.9700 . ?
C322 H32C 0.9600 . ?
C322 H32D 0.9600 . ?
C322 H32E 0.9600 . ?
O331 C331 1.375(6) . ?
C331 C332 1.508(7) . ?
C331 H33A 0.9700 . ?
C331 H33B 0.9700 . ?
C332 H33C 0.9600 . ?
C332 H33D 0.9600 . ?
C332 H33E 0.9600 . ?
P4 O431 1.567(5) . ?
P4 O421 1.582(3) . ?
P4 O411 1.604(3) . ?
O411 C411 1.365(6) . ?
C411 C412 1.424(8) . ?
C411 H41A 0.9700 . ?
C411 H41B 0.9700 . ?
C412 H41C 0.9600 . ?
C412 H41D 0.9600 . ?
C412 H41E 0.9600 . ?
O421 C42B 1.358(14) . ?
O421 C42A 1.457(9) . ?
C42A C422 1.206(13) . ?
C42A C42B 1.27(2) . ?
C42B C422 1.434(19) . ?
O431 C43B 1.073(15) . ?
O431 C43A 1.290(16) . ?
C43A C43B 1.06(2) . ?
C43A C432 1.342(18) . ?
C43B C432 1.45(2) . ?
N11 C16 1.347(4) . ?
N11 C12 1.352(4) . ?
C12 C13 1.395(5) . ?
C12 C22 1.463(5) . ?
C13 C14 1.372(6) . ?
C13 H13 0.9300 . ?
C14 C15 1.367(6) . ?
C14 H14 0.9300 . ?
C15 C16 1.379(5) . ?
C15 H15 0.9300 . ?
C16 H6 0.9300 . ?
N21 C26 1.344(4) . ?
N21 C22 1.350(4) . ?
C22 C23 1.386(5) . ?
C23 C24 1.370(6) . ?
C23 H23 0.9300 . ?
C24 C25 1.368(6) . ?
C24 H24 0.9300 . ?
C25 C26 1.369(5) . ?
C25 H25 0.9300 . ?
C26 H26 0.9300 . ?
S1 O3 1.411(4) . ?
S1 O1 1.415(4) . ?
S1 O2 1.418(4) . ?
S1 C1 1.796(8) . ?
C1 F3 1.287(8) . ?
C1 F2 1.289(9) . ?
C1 F1 1.307(8) . ?
